data_7218270
loop_
_publ_author_name
'Sowa, Micha\/l'
'\'Slepokura, Katarzyna'
'Matczak-Jon, Ewa'

_publ_section_title
;
 Improving solubility of fisetin by cocrystallization
;
_journal_issue 46
_journal_name_full CrystEngComm
_journal_page_first 10592
_journal_paper_doi 10.1039/C4CE01713G
_journal_volume 16
_journal_year 2014
_chemical_formula_moiety 'C15 H10 O6, 2(C8 H10 N4 O2)'
_chemical_formula_sum 'C31 H30 N8 O10'
_chemical_formula_weight 674.63
_chemical_name_systematic
;
 ?
;
_space_group_crystal_system triclinic
_space_group_IT_number 2
_space_group_name_Hall '-P 1'
_space_group_name_H-M_alt 'P -1'
_symmetry_space_group_name_Hall '-P 1'
_symmetry_space_group_name_H-M 'P -1'
_atom_sites_solution_hydrogens difmap
_atom_sites_solution_primary direct
_atom_sites_solution_secondary difmap
_audit_creation_method SHELXL-2013
_cell_angle_alpha 66.25(4)
_cell_angle_beta 79.39(3)
_cell_angle_gamma 81.05(3)
_cell_formula_units_Z 2
_cell_length_a 7.553(2)
_cell_length_b 14.247(5)
_cell_length_c 15.149(5)
_cell_measurement_reflns_used 3645
_cell_measurement_temperature 100(2)
_cell_measurement_theta_max 29.99
_cell_measurement_theta_min 2.90
_cell_volume 1460.6(9)
_computing_cell_refinement
;
CrysAlis RED, Oxford Diffraction Ltd.,
Version 1.171.33.66 (release 28-04-2010 CrysAlis171 .NET)
(compiled Apr 28 2010,14:27:37)
;
_computing_data_collection
;
CrysAlis CCD, Oxford Diffraction Ltd.,
Version 1.171.33.66 (release 28-04-2010 CrysAlis171 .NET)
(compiled Apr 28 2010,14:27:37)
;
_computing_data_reduction
;
CrysAlis RED, Oxford Diffraction Ltd.,
Version 1.171.33.66 (release 28-04-2010 CrysAlis171 .NET)
(compiled Apr 28 2010,14:27:37)
;
_computing_structure_refinement 'SHELXL-2013 (Sheldrick, 2013)'
_diffrn_ambient_temperature 100(2)
_diffrn_measured_fraction_theta_full 0.995
_diffrn_measured_fraction_theta_max 0.835
_diffrn_measurement_device_type
;
Kuma KM4-CCD kappa-geometry diffractometer with a Sapphire 2 
CCD camera
;
_diffrn_measurement_method 'omega scan'
_diffrn_radiation_type MoK\a
_diffrn_radiation_wavelength 0.71073
_diffrn_reflns_av_R_equivalents 0.0638
_diffrn_reflns_av_unetI/netI 0.1408
_diffrn_reflns_Laue_measured_fraction_full 0.995
_diffrn_reflns_Laue_measured_fraction_max 0.835
_diffrn_reflns_limit_h_max 10
_diffrn_reflns_limit_h_min -7
_diffrn_reflns_limit_k_max 18
_diffrn_reflns_limit_k_min -19
_diffrn_reflns_limit_l_max 19
_diffrn_reflns_limit_l_min -19
_diffrn_reflns_number 14653
_diffrn_reflns_point_group_measured_fraction_full 0.995
_diffrn_reflns_point_group_measured_fraction_max 0.835
_diffrn_reflns_theta_full 25.242
_diffrn_reflns_theta_max 30.052
_diffrn_reflns_theta_min 2.908
_diffrn_source 'Enhance (Mo) X-ray Source'
_exptl_absorpt_coefficient_mu 0.117
_exptl_absorpt_correction_T_max 1.000
_exptl_absorpt_correction_T_min 0.894
_exptl_absorpt_correction_type multi-scan
_exptl_absorpt_process_details
;
CrysAlis RED, Oxford Diffraction Ltd.,
Version 1.171.33.66 (release 28-04-2010 CrysAlis171 .NET)
(compiled Apr 28 2010,14:27:37)
Empirical absorption correction using spherical harmonics,
 implemented in SCALE3 ABSPACK scaling algorithm.
;
_exptl_crystal_colour yellow
_exptl_crystal_density_diffrn 1.534
_exptl_crystal_description plate
_exptl_crystal_F_000 704
_exptl_crystal_size_max 0.35
_exptl_crystal_size_mid 0.10
_exptl_crystal_size_min 0.04
_refine_diff_density_max 0.494
_refine_diff_density_min -0.292
_refine_diff_density_rms 0.076
_refine_ls_extinction_method none
_refine_ls_goodness_of_fit_ref 1.005
_refine_ls_hydrogen_treatment constr
_refine_ls_matrix_type full
_refine_ls_number_parameters 452
_refine_ls_number_reflns 7142
_refine_ls_number_restraints 0
_refine_ls_restrained_S_all 1.005
_refine_ls_R_factor_all 0.1610
_refine_ls_R_factor_gt 0.0663
_refine_ls_shift/su_max 0.000
_refine_ls_shift/su_mean 0.000
_refine_ls_structure_factor_coef Fsqd
_refine_ls_weighting_details
;
 w=1/[\s^2^(Fo^2^)+(0.0330P)^2^]
 where P=(Fo^2^+2Fc^2^)/3
;
_refine_ls_weighting_scheme calc
_refine_ls_wR_factor_gt 0.1070
_refine_ls_wR_factor_ref 0.1224
_reflns_Friedel_coverage 0.000
_reflns_number_gt 3262
_reflns_number_total 7142
_reflns_threshold_expression 'I > 2\s(I)'
_cod_data_source_file c4ce01713g2.cif
_cod_data_source_block FisCaf
_cod_depositor_comments 'Adding full bibliography for 7218269--7218270.cif.'
_cod_database_code 7218270
_shelx_space_group_comment
;
The symmetry employed for this shelxl refinement is uniquely defined
by the following loop, which should always be used as a source of
symmetry information in preference to the above space-group names.
They are only intended as comments.
;
_shelx_estimated_absorpt_t_min 0.960
_shelx_estimated_absorpt_t_max 0.995
_shelxl_version_number 2013-2

loop_
_space_group_symop_operation_xyz
'x, y, z'
'-x, -y, -z'

loop_
_atom_site_label
_atom_site_type_symbol
_atom_site_fract_x
_atom_site_fract_y
_atom_site_fract_z
_atom_site_U_iso_or_equiv
_atom_site_adp_type
_atom_site_occupancy
_atom_site_site_symmetry_order
_atom_site_calc_flag
_atom_site_refinement_flags_posn
_atom_site_refinement_flags_adp
O1 O 0.5495(3) 0.69949(13) 0.69951(13) 0.0218(5) Uani 1 1 d . .
O3 O 0.7297(3) 0.53269(14) 0.57034(14) 0.0296(5) Uani 1 1 d . .
H3 H 0.7128 0.5395 0.5147 0.044 Uiso 1 1 calc R U
O7 O 0.2089(3) 1.02026(14) 0.61962(14) 0.0287(5) Uani 1 1 d . .
H7 H 0.1617 1.0668 0.5731 0.043 Uiso 1 1 calc R U
O13 O 0.9844(3) 0.29009(15) 0.83404(15) 0.0373(6) Uani 1 1 d . .
H13 H 1.0248 0.2536 0.8867 0.056 Uiso 1 1 calc R U
O14 O 0.9176(3) 0.30924(14) 1.00918(14) 0.0303(5) Uani 1 1 d . .
H14 H 0.9005 0.3273 1.0567 0.045 Uiso 1 1 calc R U
C2 C 0.6382(4) 0.6154(2) 0.6800(2) 0.0211(7) Uani 1 1 d . .
C3 C 0.6428(4) 0.6145(2) 0.5904(2) 0.0210(7) Uani 1 1 d . .
C4 C 0.5602(4) 0.6984(2) 0.5124(2) 0.0218(7) Uani 1 1 d . .
O4 O 0.5682(3) 0.69468(14) 0.43102(14) 0.0313(6) Uani 1 1 d . .
C5 C 0.3840(4) 0.8706(2) 0.4695(2) 0.0234(7) Uani 1 1 d . .
H5 H 0.3873 0.8751 0.4049 0.028 Uiso 1 1 calc R U
C6 C 0.2963(4) 0.9499(2) 0.4958(2) 0.0227(7) Uani 1 1 d . .
H6 H 0.2368 1.0080 0.4502 0.027 Uiso 1 1 calc R U
C7 C 0.2959(4) 0.94403(19) 0.5905(2) 0.0200(7) Uani 1 1 d . .
C8 C 0.3800(4) 0.8605(2) 0.6582(2) 0.0228(7) Uani 1 1 d . .
H8 H 0.3791 0.8570 0.7222 0.027 Uiso 1 1 calc R U
C9 C 0.4672(4) 0.7805(2) 0.6300(2) 0.0188(7) Uani 1 1 d . .
C10 C 0.4686(4) 0.7831(2) 0.53766(19) 0.0191(7) Uani 1 1 d . .
C11 C 0.7139(4) 0.5381(2) 0.7649(2) 0.0210(7) Uani 1 1 d . .
C12 C 0.8142(4) 0.4475(2) 0.7620(2) 0.0231(7) Uani 1 1 d . .
H12 H 0.8357 0.4367 0.7029 0.028 Uiso 1 1 calc R U
C13 C 0.8822(4) 0.3741(2) 0.8429(2) 0.0226(7) Uani 1 1 d . .
C14 C 0.8488(4) 0.3867(2) 0.9314(2) 0.0240(7) Uani 1 1 d . .
C15 C 0.7512(4) 0.4758(2) 0.9358(2) 0.0274(8) Uani 1 1 d . .
H15 H 0.7297 0.4859 0.9953 0.033 Uiso 1 1 calc R U
C16 C 0.6843(4) 0.5507(2) 0.8534(2) 0.0232(7) Uani 1 1 d . .
H16 H 0.6174 0.6113 0.8575 0.028 Uiso 1 1 calc R U
O2A O 1.5395(3) -0.04284(14) 0.78806(14) 0.0301(5) Uani 1 1 d . .
O9A O 1.4042(3) -0.21344(15) 1.11824(14) 0.0355(6) Uani 1 1 d . .
N1A N 1.4526(4) -0.13066(17) 0.95162(17) 0.0260(6) Uani 1 1 d . .
N3A N 1.3374(3) 0.04186(17) 0.86878(17) 0.0255(6) Uani 1 1 d . .
N5A N 1.1352(3) 0.11709(18) 0.97273(18) 0.0290(6) Uani 1 1 d . .
N7A N 1.1576(3) -0.02035(18) 1.11573(17) 0.0284(6) Uani 1 1 d . .
C1A C 1.5554(4) -0.2248(2) 0.9446(2) 0.0317(8) Uani 1 1 d . .
H1A1 H 1.6751 -0.2323 0.9642 0.047 Uiso 1 1 calc R U
H1A2 H 1.5692 -0.2198 0.8773 0.047 Uiso 1 1 calc R U
H1A3 H 1.4903 -0.2847 0.9875 0.047 Uiso 1 1 calc R U
C2A C 1.4502(4) -0.0439(2) 0.8645(2) 0.0237(7) Uani 1 1 d . .
C3A C 1.3320(4) 0.1344(2) 0.7779(2) 0.0297(8) Uani 1 1 d . .
H3A1 H 1.4441 0.1677 0.7626 0.045 Uiso 1 1 calc R U
H3A2 H 1.2286 0.1825 0.7862 0.045 Uiso 1 1 calc R U
H3A3 H 1.3196 0.1146 0.7246 0.045 Uiso 1 1 calc R U
C4A C 1.2491(4) 0.0402(2) 0.9575(2) 0.0248(7) Uani 1 1 d . .
C6A C 1.0813(4) 0.0765(2) 1.0698(2) 0.0341(8) Uani 1 1 d . .
H6A H 0.9977 0.1125 1.1029 0.041 Uiso 1 1 calc R U
C7A C 1.1279(5) -0.0843(2) 1.2182(2) 0.0376(9) Uani 1 1 d . .
H7A1 H 1.0218 -0.0547 1.2495 0.056 Uiso 1 1 calc R U
H7A2 H 1.2344 -0.0877 1.2482 0.056 Uiso 1 1 calc R U
H7A3 H 1.1073 -0.1537 1.2265 0.056 Uiso 1 1 calc R U
C8A C 1.2673(4) -0.0443(2) 1.0417(2) 0.0220(7) Uani 1 1 d . .
C9A C 1.3752(4) -0.1368(2) 1.0446(2) 0.0260(8) Uani 1 1 d . .
O2B O 0.0929(3) 1.17651(14) 0.45975(14) 0.0271(5) Uani 1 1 d . .
O9B O -0.1165(3) 1.35971(14) 0.16632(14) 0.0291(5) Uani 1 1 d . .
N1B N -0.0083(3) 1.27034(16) 0.31360(16) 0.0201(6) Uani 1 1 d . .
N3B N -0.0819(3) 1.32622(16) 0.44431(16) 0.0216(6) Uani 1 1 d . .
N5B N -0.2560(3) 1.49342(17) 0.40563(17) 0.0243(6) Uani 1 1 d . .
N7B N -0.2800(3) 1.52170(16) 0.25067(17) 0.0227(6) Uani 1 1 d . .
C1B C 0.0906(4) 1.1911(2) 0.2785(2) 0.0271(7) Uani 1 1 d . .
H1B1 H 0.0314 1.1270 0.3116 0.041 Uiso 1 1 calc R U
H1B2 H 0.2157 1.1786 0.2926 0.041 Uiso 1 1 calc R U
H1B3 H 0.0904 1.2151 0.2082 0.041 Uiso 1 1 calc R U
C2B C 0.0043(4) 1.2534(2) 0.4097(2) 0.0213(7) Uani 1 1 d . .
C3B C -0.0771(4) 1.3118(2) 0.5458(2) 0.0308(8) Uani 1 1 d . .
H3B1 H -0.0013 1.2486 0.5772 0.046 Uiso 1 1 calc R U
H3B2 H -0.2001 1.3066 0.5810 0.046 Uiso 1 1 calc R U
H3B3 H -0.0266 1.3707 0.5466 0.046 Uiso 1 1 calc R U
C4B C -0.1717(4) 1.4130(2) 0.3830(2) 0.0206(7) Uani 1 1 d . .
C6B C -0.3190(4) 1.5573(2) 0.3222(2) 0.0275(8) Uani 1 1 d . .
H6B H -0.3851 1.6219 0.3147 0.033 Uiso 1 1 calc R U
C7B C -0.3185(4) 1.5758(2) 0.1508(2) 0.0308(8) Uani 1 1 d . .
H7B1 H -0.2046 1.5897 0.1067 0.046 Uiso 1 1 calc R U
H7B2 H -0.3909 1.6411 0.1444 0.046 Uiso 1 1 calc R U
H7B3 H -0.3859 1.5332 0.1341 0.046 Uiso 1 1 calc R U
C8B C -0.1838(4) 1.4257(2) 0.2902(2) 0.0209(7) Uani 1 1 d . .
C9B C -0.1055(4) 1.3541(2) 0.2487(2) 0.0205(7) Uani 1 1 d . .

loop_
_atom_site_aniso_label
_atom_site_aniso_U_11
_atom_site_aniso_U_22
_atom_site_aniso_U_33
_atom_site_aniso_U_23
_atom_site_aniso_U_13
_atom_site_aniso_U_12
O1 0.0269(13) 0.0149(10) 0.0261(11) -0.0105(9) -0.0055(10) 0.0005(9)
O3 0.0463(15) 0.0206(11) 0.0253(12) -0.0131(9) -0.0109(11) 0.0069(10)
O7 0.0386(14) 0.0180(10) 0.0299(12) -0.0114(9) -0.0074(11) 0.0056(10)
O13 0.0510(16) 0.0312(13) 0.0312(13) -0.0151(11) -0.0143(12) 0.0113(12)
O14 0.0463(15) 0.0220(11) 0.0243(12) -0.0102(9) -0.0127(11) 0.0056(11)
C2 0.0213(18) 0.0132(14) 0.0320(18) -0.0120(13) -0.0027(15) -0.0027(13)
C3 0.0235(18) 0.0168(14) 0.0239(16) -0.0097(13) -0.0016(14) -0.0022(14)
C4 0.0258(19) 0.0173(15) 0.0217(17) -0.0064(13) -0.0006(14) -0.0064(14)
O4 0.0466(15) 0.0208(11) 0.0277(12) -0.0118(9) -0.0089(11) 0.0054(10)
C5 0.0273(19) 0.0214(15) 0.0215(16) -0.0083(13) 0.0012(14) -0.0070(15)
C6 0.0241(19) 0.0160(15) 0.0265(17) -0.0063(13) -0.0028(14) -0.0033(14)
C7 0.0248(18) 0.0128(14) 0.0267(17) -0.0121(13) -0.0024(14) -0.0026(13)
C8 0.0285(19) 0.0182(14) 0.0237(16) -0.0089(13) -0.0058(15) -0.0031(14)
C9 0.0176(17) 0.0158(14) 0.0225(16) -0.0057(12) -0.0030(13) -0.0044(13)
C10 0.0208(18) 0.0159(14) 0.0206(16) -0.0059(12) -0.0050(14) -0.0024(13)
C11 0.0209(18) 0.0155(14) 0.0277(17) -0.0083(13) -0.0052(14) -0.0030(14)
C12 0.0256(18) 0.0223(15) 0.0246(17) -0.0115(13) -0.0038(14) -0.0043(14)
C13 0.0237(19) 0.0119(14) 0.0323(18) -0.0094(13) -0.0044(15) 0.0010(14)
C14 0.0285(19) 0.0183(15) 0.0266(17) -0.0082(13) -0.0075(15) -0.0031(14)
C15 0.033(2) 0.0191(15) 0.0307(18) -0.0091(13) -0.0104(16) 0.0006(15)
C16 0.0325(19) 0.0137(14) 0.0278(17) -0.0113(12) -0.0091(15) 0.0009(14)
O2A 0.0392(14) 0.0264(11) 0.0271(12) -0.0132(9) -0.0015(11) -0.0056(11)
O9A 0.0528(16) 0.0221(11) 0.0297(12) -0.0060(10) -0.0073(12) -0.0068(11)
N1A 0.0346(17) 0.0157(12) 0.0282(14) -0.0092(11) -0.0039(13) -0.0020(12)
N3A 0.0323(16) 0.0184(12) 0.0250(14) -0.0076(11) -0.0040(12) -0.0024(12)
N5A 0.0295(16) 0.0259(14) 0.0350(16) -0.0155(12) -0.0063(13) 0.0010(13)
N7A 0.0326(17) 0.0275(14) 0.0285(15) -0.0117(12) -0.0047(13) -0.0086(13)
C1A 0.041(2) 0.0196(15) 0.0370(19) -0.0149(14) -0.0037(17) -0.0002(16)
C2A 0.0268(19) 0.0220(15) 0.0265(17) -0.0115(13) -0.0052(15) -0.0066(14)
C3A 0.038(2) 0.0203(15) 0.0287(17) -0.0067(13) -0.0102(16) 0.0017(15)
C4A 0.0222(19) 0.0267(17) 0.0313(18) -0.0158(14) -0.0037(15) -0.0062(15)
C6A 0.031(2) 0.0314(18) 0.047(2) -0.0225(16) -0.0084(18) 0.0009(17)
C7A 0.045(2) 0.0354(18) 0.0330(19) -0.0120(15) -0.0032(17) -0.0099(17)
C8A 0.0262(19) 0.0221(16) 0.0206(16) -0.0080(13) -0.0075(14) -0.0053(15)
C9A 0.034(2) 0.0200(15) 0.0287(18) -0.0110(14) -0.0056(16) -0.0103(15)
O2B 0.0289(13) 0.0171(10) 0.0338(13) -0.0076(9) -0.0093(11) 0.0028(10)
O9B 0.0386(14) 0.0273(11) 0.0242(12) -0.0126(9) -0.0057(11) -0.0019(11)
N1B 0.0220(15) 0.0156(12) 0.0247(14) -0.0105(10) -0.0020(12) -0.0014(11)
N3B 0.0280(16) 0.0168(12) 0.0224(13) -0.0106(10) -0.0037(12) 0.0003(12)
N5B 0.0320(16) 0.0176(12) 0.0278(14) -0.0138(11) -0.0065(13) 0.0023(12)
N7B 0.0256(15) 0.0167(12) 0.0257(14) -0.0072(11) -0.0051(12) -0.0026(11)
C1B 0.0280(19) 0.0203(15) 0.0380(19) -0.0182(14) -0.0029(16) 0.0011(14)
C2B 0.0181(17) 0.0180(15) 0.0284(17) -0.0090(13) -0.0005(14) -0.0069(14)
C3B 0.039(2) 0.0262(16) 0.0260(17) -0.0101(13) -0.0048(16) 0.0008(16)
C4B 0.0203(18) 0.0159(14) 0.0258(17) -0.0075(13) -0.0034(14) -0.0037(14)
C6B 0.035(2) 0.0174(15) 0.0301(18) -0.0089(14) -0.0023(16) -0.0063(15)
C7B 0.038(2) 0.0249(16) 0.0294(18) -0.0067(14) -0.0111(16) -0.0055(16)
C8B 0.0246(18) 0.0134(14) 0.0249(16) -0.0061(12) -0.0073(14) -0.0014(13)
C9B 0.0211(18) 0.0159(14) 0.0233(17) -0.0057(13) -0.0006(14) -0.0061(13)

loop_
_atom_type_symbol
_atom_type_description
_atom_type_scat_dispersion_real
_atom_type_scat_dispersion_imag
_atom_type_scat_source
C C 0.0033 0.0016 'International Tables Vol C Tables 4.2.6.8 and 6.1.1.4'
H H 0.0000 0.0000 'International Tables Vol C Tables 4.2.6.8 and 6.1.1.4'
N N 0.0061 0.0033 'International Tables Vol C Tables 4.2.6.8 and 6.1.1.4'
O O 0.0106 0.0060 'International Tables Vol C Tables 4.2.6.8 and 6.1.1.4'

loop_
_geom_angle_atom_site_label_1
_geom_angle_atom_site_label_2
_geom_angle_atom_site_label_3
_geom_angle
C9 O1 C2 121.0(2)
C3 O3 H3 109.5
C7 O7 H7 109.5
C13 O13 H13 109.5
C14 O14 H14 109.5
C3 C2 O1 119.1(3)
C3 C2 C11 129.5(3)
O1 C2 C11 111.4(2)
C2 C3 O3 119.7(3)
C2 C3 C4 123.0(3)
O3 C3 C4 117.3(2)
O4 C4 C10 123.9(3)
O4 C4 C3 121.0(3)
C10 C4 C3 115.1(3)
C6 C5 C10 120.5(3)
C6 C5 H5 119.7
C10 C5 H5 119.7
C5 C6 C7 119.4(3)
C5 C6 H6 120.3
C7 C6 H6 120.3
O7 C7 C8 117.4(3)
O7 C7 C6 121.2(2)
C8 C7 C6 121.5(3)
C7 C8 C9 118.1(3)
C7 C8 H8 120.9
C9 C8 H8 120.9
O1 C9 C10 122.0(3)
O1 C9 C8 116.0(2)
C10 C9 C8 122.0(3)
C9 C10 C5 118.4(3)
C9 C10 C4 119.8(3)
C5 C10 C4 121.8(3)
C16 C11 C12 117.5(3)
C16 C11 C2 120.7(3)
C12 C11 C2 121.8(3)
C13 C12 C11 121.5(3)
C13 C12 H12 119.3
C11 C12 H12 119.3
O13 C13 C12 118.4(3)
O13 C13 C14 121.1(3)
C12 C13 C14 120.5(3)
O14 C14 C15 123.8(3)
O14 C14 C13 117.1(3)
C15 C14 C13 119.0(3)
C14 C15 C16 120.3(3)
C14 C15 H15 119.9
C16 C15 H15 119.9
C15 C16 C11 121.2(3)
C15 C16 H16 119.4
C11 C16 H16 119.4
C9A N1A C2A 127.4(3)
C9A N1A C1A 116.5(2)
C2A N1A C1A 116.0(2)
C4A N3A C2A 119.5(2)
C4A N3A C3A 122.9(2)
C2A N3A C3A 117.4(2)
C4A N5A C6A 102.9(2)
C6A N7A C8A 104.5(2)
C6A N7A C7A 127.4(3)
C8A N7A C7A 128.1(3)
N1A C1A H1A1 109.5
N1A C1A H1A2 109.5
H1A1 C1A H1A2 109.5
N1A C1A H1A3 109.5
H1A1 C1A H1A3 109.5
H1A2 C1A H1A3 109.5
O2A C2A N3A 121.3(3)
O2A C2A N1A 122.5(3)
N3A C2A N1A 116.2(3)
N3A C3A H3A1 109.5
N3A C3A H3A2 109.5
H3A1 C3A H3A2 109.5
N3A C3A H3A3 109.5
H3A1 C3A H3A3 109.5
H3A2 C3A H3A3 109.5
N5A C4A C8A 112.4(3)
N5A C4A N3A 126.0(3)
C8A C4A N3A 121.6(3)
N5A C6A N7A 113.9(3)
N5A C6A H6A 123.0
N7A C6A H6A 123.0
N7A C7A H7A1 109.5
N7A C7A H7A2 109.5
H7A1 C7A H7A2 109.5
N7A C7A H7A3 109.5
H7A1 C7A H7A3 109.5
H7A2 C7A H7A3 109.5
C4A C8A N7A 106.3(3)
C4A C8A C9A 123.1(3)
N7A C8A C9A 130.5(3)
O9A C9A N1A 122.1(3)
O9A C9A C8A 126.2(3)
N1A C9A C8A 111.6(3)
C2B N1B C9B 126.3(2)
C2B N1B C1B 115.6(2)
C9B N1B C1B 118.0(2)
C2B N3B C4B 119.2(2)
C2B N3B C3B 120.2(2)
C4B N3B C3B 120.6(2)
C6B N5B C4B 102.6(2)
C6B N7B C8B 105.5(2)
C6B N7B C7B 126.8(2)
C8B N7B C7B 127.5(2)
N1B C1B H1B1 109.5
N1B C1B H1B2 109.5
H1B1 C1B H1B2 109.5
N1B C1B H1B3 109.5
H1B1 C1B H1B3 109.5
H1B2 C1B H1B3 109.5
O2B C2B N3B 122.1(3)
O2B C2B N1B 120.4(3)
N3B C2B N1B 117.5(2)
N3B C3B H3B1 109.5
N3B C3B H3B2 109.5
H3B1 C3B H3B2 109.5
N3B C3B H3B3 109.5
H3B1 C3B H3B3 109.5
H3B2 C3B H3B3 109.5
N5B C4B C8B 112.8(2)
N5B C4B N3B 125.9(3)
C8B C4B N3B 121.4(3)
N7B C6B N5B 114.0(3)
N7B C6B H6B 123.0
N5B C6B H6B 123.0
N7B C7B H7B1 109.5
N7B C7B H7B2 109.5
H7B1 C7B H7B2 109.5
N7B C7B H7B3 109.5
H7B1 C7B H7B3 109.5
H7B2 C7B H7B3 109.5
C4B C8B N7B 105.1(2)
C4B C8B C9B 123.8(3)
N7B C8B C9B 131.0(3)
O9B C9B C8B 126.8(3)
O9B C9B N1B 121.6(3)
C8B C9B N1B 111.6(3)

loop_
_geom_bond_atom_site_label_1
_geom_bond_atom_site_label_2
_geom_bond_distance
O1 C9 1.366(3)
O1 C2 1.391(3)
O3 C3 1.362(3)
O3 H3 0.8400
O7 C7 1.365(3)
O7 H7 0.8400
O13 C13 1.360(3)
O13 H13 0.8400
O14 C14 1.370(3)
O14 H14 0.8400
C2 C3 1.357(4)
C2 C11 1.458(4)
C3 C4 1.454(4)
C4 O4 1.245(3)
C4 C10 1.448(4)
C5 C6 1.381(4)
C5 C10 1.409(4)
C5 H5 0.9500
C6 C7 1.402(4)
C6 H6 0.9500
C7 C8 1.377(4)
C8 C9 1.403(4)
C8 H8 0.9500
C9 C10 1.383(4)
C11 C16 1.396(4)
C11 C12 1.404(4)
C12 C13 1.375(4)
C12 H12 0.9500
C13 C14 1.396(4)
C14 C15 1.385(4)
C15 C16 1.394(4)
C15 H15 0.9500
C16 H16 0.9500
O2A C2A 1.223(3)
O9A C9A 1.232(3)
N1A C9A 1.395(4)
N1A C2A 1.400(4)
N1A C1A 1.474(4)
N3A C4A 1.379(4)
N3A C2A 1.394(4)
N3A C3A 1.476(3)
N5A C4A 1.353(4)
N5A C6A 1.353(4)
N7A C6A 1.359(4)
N7A C8A 1.392(4)
N7A C7A 1.445(4)
C1A H1A1 0.9800
C1A H1A2 0.9800
C1A H1A3 0.9800
C3A H3A1 0.9800
C3A H3A2 0.9800
C3A H3A3 0.9800
C4A C8A 1.368(4)
C6A H6A 0.9500
C7A H7A1 0.9800
C7A H7A2 0.9800
C7A H7A3 0.9800
C8A C9A 1.428(4)
O2B C2B 1.230(3)
O9B C9B 1.236(3)
N1B C2B 1.395(4)
N1B C9B 1.406(3)
N1B C1B 1.480(3)
N3B C2B 1.371(3)
N3B C4B 1.378(3)
N3B C3B 1.473(3)
N5B C6B 1.346(3)
N5B C4B 1.358(3)
N7B C6B 1.341(4)
N7B C8B 1.396(3)
N7B C7B 1.457(3)
C1B H1B1 0.9800
C1B H1B2 0.9800
C1B H1B3 0.9800
C3B H3B1 0.9800
C3B H3B2 0.9800
C3B H3B3 0.9800
C4B C8B 1.362(4)
C6B H6B 0.9500
C7B H7B1 0.9800
C7B H7B2 0.9800
C7B H7B3 0.9800
C8B C9B 1.406(4)

loop_
_geom_hbond_atom_site_label_D
_geom_hbond_atom_site_label_H
_geom_hbond_atom_site_label_A
_geom_hbond_distance_DH
_geom_hbond_distance_HA
_geom_hbond_distance_DA
_geom_hbond_angle_DHA
_geom_hbond_site_symmetry_A
O3 H3 N5B 0.84 1.97 2.749(3) 152.8 1_645
O7 H7 O2B 0.84 1.89 2.724(3) 171.0 .
O13 H13 N5A 0.84 2.01 2.761(3) 148.8 .
O14 H14 O9B 0.84 1.87 2.710(3) 174.4 1_646
C6 H6 O2B 0.95 2.53 3.229(4) 130.9 .
C8 H8 O2A 0.95 2.57 3.285(4) 131.8 1_465
C12 H12 O3 0.95 2.14 2.813(4) 126.7 .
C3A H3A2 O13 0.98 2.41 3.379(4) 170.5 .
C7A H7A2 O2A 0.98 2.55 3.284(4) 131.8 2_857
C7A H7A1 O7 0.98 2.54 3.481(4) 160.9 2_667
C6B H6B O4 0.95 2.33 2.972(4) 124.3 1_465
C7B H7B2 O9A 0.98 2.33 3.298(4) 170.4 1_374

loop_
_geom_torsion_atom_site_label_1
_geom_torsion_atom_site_label_2
_geom_torsion_atom_site_label_3
_geom_torsion_atom_site_label_4
_geom_torsion
C9 O1 C2 C3 0.2(4)
C9 O1 C2 C11 -179.4(2)
O1 C2 C3 O3 179.8(2)
C11 C2 C3 O3 -0.7(5)
O1 C2 C3 C4 0.6(4)
C11 C2 C3 C4 -179.9(3)
C2 C3 C4 O4 179.7(3)
O3 C3 C4 O4 0.5(4)
C2 C3 C4 C10 -1.1(4)
O3 C3 C4 C10 179.6(3)
C10 C5 C6 C7 1.6(4)
C5 C6 C7 O7 -179.2(3)
C5 C6 C7 C8 -0.5(4)
O7 C7 C8 C9 178.8(3)
C6 C7 C8 C9 0.0(4)
C2 O1 C9 C10 -0.3(4)
C2 O1 C9 C8 179.2(3)
C7 C8 C9 O1 179.7(2)
C7 C8 C9 C10 -0.8(4)
O1 C9 C10 C5 -178.6(2)
C8 C9 C10 C5 1.9(4)
O1 C9 C10 C4 -0.3(4)
C8 C9 C10 C4 -179.8(3)
C6 C5 C10 C9 -2.3(4)
C6 C5 C10 C4 179.5(3)
O4 C4 C10 C9 -179.9(3)
C3 C4 C10 C9 1.0(4)
O4 C4 C10 C5 -1.7(5)
C3 C4 C10 C5 179.2(3)
C3 C2 C11 C16 -175.9(3)
O1 C2 C11 C16 3.7(4)
C3 C2 C11 C12 2.3(5)
O1 C2 C11 C12 -178.1(3)
C16 C11 C12 C13 -0.4(4)
C2 C11 C12 C13 -178.7(3)
C11 C12 C13 O13 -177.4(3)
C11 C12 C13 C14 1.6(4)
O13 C13 C14 O14 -2.4(4)
C12 C13 C14 O14 178.6(3)
O13 C13 C14 C15 176.9(3)
C12 C13 C14 C15 -2.0(5)
O14 C14 C15 C16 -179.4(3)
C13 C14 C15 C16 1.3(4)
C14 C15 C16 C11 -0.1(5)
C12 C11 C16 C15 -0.3(4)
C2 C11 C16 C15 178.0(3)
C4A N3A C2A O2A -175.3(3)
C3A N3A C2A O2A -0.9(4)
C4A N3A C2A N1A 5.6(4)
C3A N3A C2A N1A -179.9(3)
C9A N1A C2A O2A 171.3(3)
C1A N1A C2A O2A -5.8(4)
C9A N1A C2A N3A -9.6(4)
C1A N1A C2A N3A 173.2(3)
C6A N5A C4A C8A -0.8(3)
C6A N5A C4A N3A 178.1(3)
C2A N3A C4A N5A -179.6(3)
C3A N3A C4A N5A 6.2(5)
C2A N3A C4A C8A -0.9(4)
C3A N3A C4A C8A -175.1(3)
C4A N5A C6A N7A 1.0(4)
C8A N7A C6A N5A -0.9(4)
C7A N7A C6A N5A -179.8(3)
N5A C4A C8A N7A 0.3(3)
N3A C4A C8A N7A -178.6(3)
N5A C4A C8A C9A 177.9(3)
N3A C4A C8A C9A -1.0(5)
C6A N7A C8A C4A 0.4(3)
C7A N7A C8A C4A 179.3(3)
C6A N7A C8A C9A -177.0(3)
C7A N7A C8A C9A 1.9(5)
C2A N1A C9A O9A -170.7(3)
C1A N1A C9A O9A 6.5(4)
C2A N1A C9A C8A 7.6(4)
C1A N1A C9A C8A -175.3(3)
C4A C8A C9A O9A 176.2(3)
N7A C8A C9A O9A -6.8(5)
C4A C8A C9A N1A -2.0(4)
N7A C8A C9A N1A 175.0(3)
C4B N3B C2B O2B 176.9(3)
C3B N3B C2B O2B -2.7(4)
C4B N3B C2B N1B -1.7(4)
C3B N3B C2B N1B 178.7(3)
C9B N1B C2B O2B 179.5(3)
C1B N1B C2B O2B -0.1(4)
C9B N1B C2B N3B -1.9(4)
C1B N1B C2B N3B 178.5(2)
C6B N5B C4B C8B -0.8(3)
C6B N5B C4B N3B 179.2(3)
C2B N3B C4B N5B -176.9(3)
C3B N3B C4B N5B 2.7(4)
C2B N3B C4B C8B 3.1(4)
C3B N3B C4B C8B -177.3(3)
C8B N7B C6B N5B 0.3(3)
C7B N7B C6B N5B -175.5(3)
C4B N5B C6B N7B 0.3(3)
N5B C4B C8B N7B 1.0(3)
N3B C4B C8B N7B -179.0(2)
N5B C4B C8B C9B 179.0(3)
N3B C4B C8B C9B -1.0(5)
C6B N7B C8B C4B -0.8(3)
C7B N7B C8B C4B 175.0(3)
C6B N7B C8B C9B -178.6(3)
C7B N7B C8B C9B -2.8(5)
C4B C8B C9B O9B 177.5(3)
N7B C8B C9B O9B -5.0(5)
C4B C8B C9B N1B -2.2(4)
N7B C8B C9B N1B 175.2(3)
C2B N1B C9B O9B -176.1(3)
C1B N1B C9B O9B 3.5(4)
C2B N1B C9B C8B 3.7(4)
C1B N1B C9B C8B -176.7(3)
